data_7002886
loop_
_publ_author_name
'John, Alex'
'Shaikh, Mobin M.'
'Ghosh, Prasenjit'

_publ_section_title
;
 Palladium complexes of abnormal N-heterocyclic carbenes as
 precatalysts for the much preferred Cu-free and amine-free Sonogashira
 coupling in air in a mixed-aqueous medium
;
_journal_issue 47
_journal_name_full 'Dalton Transactions'
_journal_page_first 10581
_journal_page_last 10591
_journal_paper_doi 10.1039/b913068c
_journal_year 2009
_chemical_formula_sum 'C20 H19 I2 N3 Pd'
_chemical_formula_weight 661.58
_chemical_name_systematic
;
?
;
_space_group_IT_number 14
_symmetry_cell_setting monoclinic
_symmetry_space_group_name_Hall '-P 2yn'
_symmetry_space_group_name_H-M 'P 1 21/n 1'
_atom_sites_solution_hydrogens geom
_atom_sites_solution_primary direct
_atom_sites_solution_secondary difmap
_audit_creation_method SHELXL-97
_cell_angle_alpha 90.00
_cell_angle_beta 92.569(2)
_cell_angle_gamma 90.00
_cell_formula_units_Z 4
_cell_length_a 10.1323(2)
_cell_length_b 14.5426(3)
_cell_length_c 14.3889(3)
_cell_measurement_reflns_used 10115
_cell_measurement_temperature 150(2)
_cell_measurement_theta_max 32.4554
_cell_measurement_theta_min 3.1308
_cell_volume 2118.07(7)
_computing_cell_refinement 'CrysAlis RED, Oxford Diffraction Ltd.,'
_computing_data_collection 'CrysAlis CCD, Oxford Diffraction Ltd.,'
_computing_data_reduction 'CrysAlis RED, Oxford Diffraction Ltd.,'
_computing_molecular_graphics Ortep3
_computing_publication_material Shelx97
_computing_structure_refinement 'SHELXL-97 (Sheldrick, 1997)'
_computing_structure_solution 'SHELXS-97 (Sheldrick, 1997)'
_diffrn_ambient_temperature 150(2)
_diffrn_detector_area_resol_mean 15.9948
_diffrn_measured_fraction_theta_full 0.998
_diffrn_measured_fraction_theta_max 0.998
_diffrn_measurement_device_type 'OXFORD DIFFRACTION XCALIBUR-S'
_diffrn_measurement_method \w/q-scan
_diffrn_radiation_monochromator graphite
_diffrn_radiation_source 'Enhance (Mo) X-ray Source'
_diffrn_radiation_type MoK\a
_diffrn_radiation_wavelength 0.71073
_diffrn_reflns_av_R_equivalents 0.0162
_diffrn_reflns_av_sigmaI/netI 0.0162
_diffrn_reflns_limit_h_max 11
_diffrn_reflns_limit_h_min -12
_diffrn_reflns_limit_k_max 17
_diffrn_reflns_limit_k_min -16
_diffrn_reflns_limit_l_max 17
_diffrn_reflns_limit_l_min -16
_diffrn_reflns_number 11082
_diffrn_reflns_theta_full 25.00
_diffrn_reflns_theta_max 25.00
_diffrn_reflns_theta_min 3.14
_exptl_absorpt_coefficient_mu 3.800
_exptl_absorpt_correction_T_max 0.4159
_exptl_absorpt_correction_T_min 0.3416
_exptl_absorpt_correction_type multi-scan
_exptl_absorpt_process_details
;
CrysAlis RED, Oxford Diffraction Ltd.,
Version 1.171.32.15 (release 10-01-2008 CrysAlis171 .NET)
(compiled Jan 10 2008,16:37:18)
Empirical absorption correction using spherical harmonics,
implemented in SCALE3 ABSPACK scaling algorithm.
;
_exptl_crystal_colour yellow
_exptl_crystal_density_diffrn 2.075
_exptl_crystal_density_method 'not measured'
_exptl_crystal_description block
_exptl_crystal_F_000 1248
_exptl_crystal_size_max 0.36
_exptl_crystal_size_mid 0.32
_exptl_crystal_size_min 0.28
_refine_diff_density_max 0.484
_refine_diff_density_min -0.396
_refine_diff_density_rms 0.071
_refine_ls_extinction_method none
_refine_ls_goodness_of_fit_ref 1.034
_refine_ls_hydrogen_treatment constr
_refine_ls_matrix_type full
_refine_ls_number_parameters 237
_refine_ls_number_reflns 3718
_refine_ls_number_restraints 0
_refine_ls_restrained_S_all 1.034
_refine_ls_R_factor_all 0.0223
_refine_ls_R_factor_gt 0.0175
_refine_ls_shift/su_max 0.001
_refine_ls_shift/su_mean 0.000
_refine_ls_structure_factor_coef Fsqd
_refine_ls_weighting_details 'calc w=1/[\s^2^(Fo^2^)+(0.0204P)^2^+1.3146P] where P=(Fo^2^+2Fc^2^)/3'
_refine_ls_weighting_scheme calc
_refine_ls_wR_factor_gt 0.0392
_refine_ls_wR_factor_ref 0.0402
_reflns_number_gt 3275
_reflns_number_total 3718
_reflns_threshold_expression >2sigma(I)
_cod_data_source_file b913068c.txt
_cod_data_source_block pg207
_cod_depositor_comments
;
The following automatic conversions were performed:
'_symmetry_cell_setting' value 'Monoclinic' changed to 'monoclinic'
according to '/home/saulius/struct/CIF-dictionaries/cif_core.dic'
dictionary named 'cif_core.dic' version 2.4.1 from 2010-06-29.

Automatic conversion script
Id: cif_fix_enum 1527 2010-12-29 10:47:43Z saulius 
;
_cod_original_sg_symbol_H-M 'P 21/n'
_cod_database_code 7002886

loop_
_symmetry_equiv_pos_as_xyz
'x, y, z'
'-x+1/2, y+1/2, -z+1/2'
'-x, -y, -z'
'x-1/2, -y-1/2, z-1/2'

loop_
_atom_site_label
_atom_site_type_symbol
_atom_site_fract_x
_atom_site_fract_y
_atom_site_fract_z
_atom_site_U_iso_or_equiv
_atom_site_adp_type
_atom_site_occupancy
_atom_site_symmetry_multiplicity
_atom_site_calc_flag
_atom_site_refinement_flags
_atom_site_disorder_assembly
_atom_site_disorder_group
Pd1 Pd 0.520049(19) 0.186470(14) 0.487120(13) 0.01969(6) Uani 1 1 d . . .
I1 I 0.639062(18) 0.108296(13) 0.630956(12) 0.02965(6) Uani 1 1 d . . .
I2 I 0.412906(17) 0.259266(14) 0.337036(12) 0.02903(6) Uani 1 1 d . . .
N1 N 0.7437(2) 0.13863(15) 0.36990(14) 0.0210(5) Uani 1 1 d . . .
N2 N 0.8967(2) 0.24278(15) 0.39151(15) 0.0236(5) Uani 1 1 d . . .
N3 N 0.3334(2) 0.17222(16) 0.54324(15) 0.0245(5) Uani 1 1 d . . .
C1 C 0.6935(2) 0.20143(19) 0.43262(17) 0.0214(6) Uani 1 1 d . . .
C2 C 0.7895(2) 0.26622(19) 0.44527(18) 0.0218(6) Uani 1 1 d . . .
C3 C 1.0139(3) 0.3008(2) 0.3813(2) 0.0330(7) Uani 1 1 d . . .
H3A H 1.0908 0.2715 0.4126 0.050 Uiso 1 1 calc R . .
H3B H 0.9991 0.3611 0.4093 0.050 Uiso 1 1 calc R . .
H3C H 1.0300 0.3085 0.3151 0.050 Uiso 1 1 calc R . .
C4 C 0.8683(2) 0.16371(19) 0.34532(17) 0.0213(6) Uani 1 1 d . . .
C5 C 1.0781(3) 0.1304(2) 0.2574(2) 0.0404(8) Uani 1 1 d . . .
H5A H 1.1122 0.0797 0.2205 0.061 Uiso 1 1 calc R . .
H5B H 1.1342 0.1384 0.3141 0.061 Uiso 1 1 calc R . .
H5C H 1.0784 0.1872 0.2207 0.061 Uiso 1 1 calc R . .
C6 C 0.9392(3) 0.1089(2) 0.28314(19) 0.0267(6) Uani 1 1 d . . .
C7 C 0.8740(3) 0.0338(2) 0.24759(19) 0.0335(7) Uani 1 1 d . . .
H7 H 0.9176 -0.0047 0.2053 0.040 Uiso 1 1 calc R . .
C8 C 0.7443(3) 0.0108(2) 0.2710(2) 0.0323(7) Uani 1 1 d . . .
H8 H 0.7016 -0.0411 0.2431 0.039 Uiso 1 1 calc R . .
C9 C 0.6809(3) 0.06195(19) 0.33266(19) 0.0259(6) Uani 1 1 d . . .
H9 H 0.5947 0.0457 0.3502 0.031 Uiso 1 1 calc R . .
C10 C 0.7875(3) 0.35095(19) 0.50087(18) 0.0234(6) Uani 1 1 d . . .
C11 C 0.8789(3) 0.3682(2) 0.5734(2) 0.0410(8) Uani 1 1 d . . .
H11 H 0.9466 0.3245 0.5877 0.049 Uiso 1 1 calc R . .
C12 C 0.8730(3) 0.4480(2) 0.6253(2) 0.0420(8) Uani 1 1 d . . .
H12 H 0.9356 0.4580 0.6754 0.050 Uiso 1 1 calc R . .
C13 C 0.7779(3) 0.5129(2) 0.6052(2) 0.0312(7) Uani 1 1 d . . .
H13 H 0.7756 0.5684 0.6400 0.037 Uiso 1 1 calc R . .
C14 C 0.6854(3) 0.4967(2) 0.5337(2) 0.0378(7) Uani 1 1 d . . .
H14 H 0.6186 0.5410 0.5195 0.045 Uiso 1 1 calc R . .
C15 C 0.6893(3) 0.4156(2) 0.4824(2) 0.0340(7) Uani 1 1 d . . .
H15 H 0.6241 0.4045 0.4342 0.041 Uiso 1 1 calc R . .
C16 C 0.2962(3) 0.2233(2) 0.6149(2) 0.0342(7) Uani 1 1 d . . .
H16 H 0.3585 0.2647 0.6430 0.041 Uiso 1 1 calc R . .
C17 C 0.1724(3) 0.2187(2) 0.6495(2) 0.0387(8) Uani 1 1 d . . .
H17 H 0.1505 0.2559 0.7009 0.046 Uiso 1 1 calc R . .
C18 C 0.0806(3) 0.1599(2) 0.6093(2) 0.0383(8) Uani 1 1 d . . .
H18 H -0.0057 0.1553 0.6322 0.046 Uiso 1 1 calc R . .
C19 C 0.1175(3) 0.1075(2) 0.5342(2) 0.0371(7) Uani 1 1 d . . .
H19 H 0.0559 0.0670 0.5039 0.045 Uiso 1 1 calc R . .
C20 C 0.2438(3) 0.1145(2) 0.5042(2) 0.0300(7) Uani 1 1 d . . .
H20 H 0.2687 0.0772 0.4537 0.036 Uiso 1 1 calc R . .

loop_
_atom_site_aniso_label
_atom_site_aniso_U_11
_atom_site_aniso_U_22
_atom_site_aniso_U_33
_atom_site_aniso_U_23
_atom_site_aniso_U_13
_atom_site_aniso_U_12
Pd1 0.01507(10) 0.02450(12) 0.01968(11) -0.00259(8) 0.00290(7) -0.00076(8)
I1 0.03018(11) 0.03531(12) 0.02338(10) 0.00121(8) 0.00034(7) 0.00314(8)
I2 0.02022(10) 0.04101(12) 0.02594(10) 0.00414(8) 0.00208(7) 0.00244(8)
N1 0.0191(12) 0.0232(12) 0.0205(11) -0.0002(9) -0.0005(9) 0.0011(9)
N2 0.0170(12) 0.0276(13) 0.0263(12) -0.0006(10) 0.0017(9) -0.0019(10)
N3 0.0205(12) 0.0289(13) 0.0242(12) -0.0033(10) 0.0025(9) -0.0020(10)
C1 0.0176(13) 0.0257(15) 0.0209(13) -0.0009(11) 0.0012(10) 0.0034(11)
C2 0.0161(13) 0.0272(15) 0.0221(14) 0.0010(11) 0.0014(10) 0.0019(11)
C3 0.0223(15) 0.0365(18) 0.0408(18) 0.0004(14) 0.0080(12) -0.0072(13)
C4 0.0142(13) 0.0272(15) 0.0226(14) 0.0041(11) 0.0010(10) 0.0005(11)
C5 0.0280(17) 0.053(2) 0.0415(19) -0.0073(16) 0.0134(13) 0.0033(15)
C6 0.0226(15) 0.0337(17) 0.0240(14) 0.0002(12) 0.0044(11) 0.0059(12)
C7 0.0357(18) 0.0387(18) 0.0267(16) -0.0072(13) 0.0075(12) 0.0108(14)
C8 0.0358(17) 0.0288(16) 0.0320(16) -0.0089(13) -0.0002(12) -0.0014(14)
C9 0.0223(15) 0.0270(16) 0.0282(15) 0.0000(12) -0.0003(11) -0.0022(12)
C10 0.0194(14) 0.0241(15) 0.0268(15) 0.0002(11) 0.0028(11) -0.0018(11)
C11 0.0376(19) 0.0324(18) 0.051(2) -0.0075(15) -0.0176(15) 0.0096(14)
C12 0.0399(19) 0.041(2) 0.0433(19) -0.0109(15) -0.0160(14) -0.0009(15)
C13 0.0307(16) 0.0262(16) 0.0373(17) -0.0077(13) 0.0073(12) -0.0072(13)
C14 0.0347(18) 0.0322(18) 0.0460(19) -0.0034(15) -0.0049(14) 0.0085(14)
C15 0.0334(17) 0.0348(18) 0.0333(17) -0.0025(13) -0.0070(13) 0.0030(14)
C16 0.0262(16) 0.0425(19) 0.0345(17) -0.0121(14) 0.0066(12) -0.0018(14)
C17 0.0282(17) 0.052(2) 0.0371(18) -0.0069(15) 0.0116(13) 0.0070(15)
C18 0.0248(16) 0.045(2) 0.0461(19) 0.0101(16) 0.0132(13) 0.0029(14)
C19 0.0276(17) 0.0376(19) 0.0458(19) 0.0063(15) -0.0016(13) -0.0107(14)
C20 0.0305(16) 0.0314(17) 0.0285(15) -0.0005(13) 0.0062(12) -0.0048(13)

loop_
_atom_type_symbol
_atom_type_description
_atom_type_scat_dispersion_real
_atom_type_scat_dispersion_imag
_atom_type_scat_source
C C 0.0033 0.0016 'International Tables Vol C Tables 4.2.6.8 and 6.1.1.4'
H H 0.0000 0.0000 'International Tables Vol C Tables 4.2.6.8 and 6.1.1.4'
N N 0.0061 0.0033 'International Tables Vol C Tables 4.2.6.8 and 6.1.1.4'
I I -0.4742 1.8119 'International Tables Vol C Tables 4.2.6.8 and 6.1.1.4'
Pd Pd -0.9988 1.0072 'International Tables Vol C Tables 4.2.6.8 and 6.1.1.4'

loop_
_geom_angle_atom_site_label_1
_geom_angle_atom_site_label_2
_geom_angle_atom_site_label_3
_geom_angle
_geom_angle_site_symmetry_1
_geom_angle_site_symmetry_3
_geom_angle_publ_flag
C1 Pd1 N3 178.87(10) . . ?
C1 Pd1 I2 88.34(7) . . ?
N3 Pd1 I2 90.56(6) . . ?
C1 Pd1 I1 88.57(7) . . ?
N3 Pd1 I1 92.53(6) . . ?
I2 Pd1 I1 176.218(10) . . ?
C4 N1 C9 121.8(2) . . ?
C4 N1 C1 111.0(2) . . ?
C9 N1 C1 127.2(2) . . ?
C4 N2 C2 108.9(2) . . ?
C4 N2 C3 126.5(2) . . ?
C2 N2 C3 124.4(2) . . ?
C16 N3 C20 117.5(2) . . ?
C16 N3 Pd1 122.04(19) . . ?
C20 N3 Pd1 120.32(18) . . ?
C2 C1 N1 105.1(2) . . ?
C2 C1 Pd1 132.0(2) . . ?
N1 C1 Pd1 122.87(19) . . ?
C1 C2 N2 108.9(2) . . ?
C1 C2 C10 128.7(2) . . ?
N2 C2 C10 122.3(2) . . ?
N2 C3 H3A 109.5 . . ?
N2 C3 H3B 109.5 . . ?
H3A C3 H3B 109.5 . . ?
N2 C3 H3C 109.5 . . ?
H3A C3 H3C 109.5 . . ?
H3B C3 H3C 109.5 . . ?
N2 C4 N1 106.1(2) . . ?
N2 C4 C6 133.2(2) . . ?
N1 C4 C6 120.7(2) . . ?
C6 C5 H5A 109.5 . . ?
C6 C5 H5B 109.5 . . ?
H5A C5 H5B 109.5 . . ?
C6 C5 H5C 109.5 . . ?
H5A C5 H5C 109.5 . . ?
H5B C5 H5C 109.5 . . ?
C7 C6 C4 115.8(3) . . ?
C7 C6 C5 121.2(3) . . ?
C4 C6 C5 123.0(3) . . ?
C6 C7 C8 122.7(3) . . ?
C6 C7 H7 118.6 . . ?
C8 C7 H7 118.6 . . ?
C9 C8 C7 120.3(3) . . ?
C9 C8 H8 119.8 . . ?
C7 C8 H8 119.8 . . ?
C8 C9 N1 118.6(3) . . ?
C8 C9 H9 120.7 . . ?
N1 C9 H9 120.7 . . ?
C15 C10 C11 118.1(3) . . ?
C15 C10 C2 119.4(2) . . ?
C11 C10 C2 122.4(3) . . ?
C12 C11 C10 121.0(3) . . ?
C12 C11 H11 119.5 . . ?
C10 C11 H11 119.5 . . ?
C13 C12 C11 120.8(3) . . ?
C13 C12 H12 119.6 . . ?
C11 C12 H12 119.6 . . ?
C12 C13 C14 119.1(3) . . ?
C12 C13 H13 120.4 . . ?
C14 C13 H13 120.4 . . ?
C13 C14 C15 120.3(3) . . ?
C13 C14 H14 119.8 . . ?
C15 C14 H14 119.8 . . ?
C10 C15 C14 120.6(3) . . ?
C10 C15 H15 119.7 . . ?
C14 C15 H15 119.7 . . ?
N3 C16 C17 123.1(3) . . ?
N3 C16 H16 118.4 . . ?
C17 C16 H16 118.4 . . ?
C16 C17 C18 119.4(3) . . ?
C16 C17 H17 120.3 . . ?
C18 C17 H17 120.3 . . ?
C17 C18 C19 118.0(3) . . ?
C17 C18 H18 121.0 . . ?
C19 C18 H18 121.0 . . ?
C20 C19 C18 119.5(3) . . ?
C20 C19 H19 120.3 . . ?
C18 C19 H19 120.3 . . ?
N3 C20 C19 122.5(3) . . ?
N3 C20 H20 118.7 . . ?
C19 C20 H20 118.7 . . ?

loop_
_geom_bond_atom_site_label_1
_geom_bond_atom_site_label_2
_geom_bond_distance
_geom_bond_site_symmetry_2
_geom_bond_publ_flag
Pd1 C1 1.968(3) . ?
Pd1 N3 2.100(2) . ?
Pd1 I2 2.5986(3) . ?
Pd1 I1 2.6089(3) . ?
N1 C4 1.376(3) . ?
N1 C9 1.380(3) . ?
N1 C1 1.396(3) . ?
N2 C4 1.353(3) . ?
N2 C2 1.403(3) . ?
N2 C3 1.470(3) . ?
N3 C16 1.338(4) . ?
N3 C20 1.341(4) . ?
C1 C2 1.361(4) . ?
C2 C10 1.470(4) . ?
C3 H3A 0.9800 . ?
C3 H3B 0.9800 . ?
C3 H3C 0.9800 . ?
C4 C6 1.418(4) . ?
C5 C6 1.504(4) . ?
C5 H5A 0.9800 . ?
C5 H5B 0.9800 . ?
C5 H5C 0.9800 . ?
C6 C7 1.365(4) . ?
C7 C8 1.411(4) . ?
C7 H7 0.9500 . ?
C8 C9 1.343(4) . ?
C8 H8 0.9500 . ?
C9 H9 0.9500 . ?
C10 C15 1.386(4) . ?
C10 C11 1.387(4) . ?
C11 C12 1.383(4) . ?
C11 H11 0.9500 . ?
C12 C13 1.370(4) . ?
C12 H12 0.9500 . ?
C13 C14 1.380(4) . ?
C13 H13 0.9500 . ?
C14 C15 1.393(4) . ?
C14 H14 0.9500 . ?
C15 H15 0.9500 . ?
C16 C17 1.372(4) . ?
C16 H16 0.9500 . ?
C17 C18 1.373(5) . ?
C17 H17 0.9500 . ?
C18 C19 1.388(5) . ?
C18 H18 0.9500 . ?
C19 C20 1.373(4) . ?
C19 H19 0.9500 . ?
C20 H20 0.9500 . ?

loop_
_geom_torsion_atom_site_label_1
_geom_torsion_atom_site_label_2
_geom_torsion_atom_site_label_3
_geom_torsion_atom_site_label_4
_geom_torsion
_geom_torsion_site_symmetry_1
_geom_torsion_site_symmetry_2
_geom_torsion_site_symmetry_3
_geom_torsion_site_symmetry_4
_geom_torsion_publ_flag
C1 Pd1 N3 C16 -96(5) . . . . ?
I2 Pd1 N3 C16 -109.8(2) . . . . ?
I1 Pd1 N3 C16 72.4(2) . . . . ?
C1 Pd1 N3 C20 80(5) . . . . ?
I2 Pd1 N3 C20 66.2(2) . . . . ?
I1 Pd1 N3 C20 -111.6(2) . . . . ?
C4 N1 C1 C2 0.6(3) . . . . ?
C9 N1 C1 C2 -177.6(2) . . . . ?
C4 N1 C1 Pd1 -177.83(17) . . . . ?
C9 N1 C1 Pd1 4.0(4) . . . . ?
N3 Pd1 C1 C2 86(5) . . . . ?
I2 Pd1 C1 C2 99.1(3) . . . . ?
I1 Pd1 C1 C2 -83.0(3) . . . . ?
N3 Pd1 C1 N1 -96(5) . . . . ?
I2 Pd1 C1 N1 -82.9(2) . . . . ?
I1 Pd1 C1 N1 95.0(2) . . . . ?
N1 C1 C2 N2 -0.4(3) . . . . ?
Pd1 C1 C2 N2 177.89(19) . . . . ?
N1 C1 C2 C10 176.8(3) . . . . ?
Pd1 C1 C2 C10 -4.9(4) . . . . ?
C4 N2 C2 C1 0.0(3) . . . . ?
C3 N2 C2 C1 174.5(2) . . . . ?
C4 N2 C2 C10 -177.4(2) . . . . ?
C3 N2 C2 C10 -2.9(4) . . . . ?
C2 N2 C4 N1 0.4(3) . . . . ?
C3 N2 C4 N1 -174.0(2) . . . . ?
C2 N2 C4 C6 -179.2(3) . . . . ?
C3 N2 C4 C6 6.4(5) . . . . ?
C9 N1 C4 N2 177.7(2) . . . . ?
C1 N1 C4 N2 -0.6(3) . . . . ?
C9 N1 C4 C6 -2.6(4) . . . . ?
C1 N1 C4 C6 179.0(2) . . . . ?
N2 C4 C6 C7 -177.8(3) . . . . ?
N1 C4 C6 C7 2.6(4) . . . . ?
N2 C4 C6 C5 2.6(5) . . . . ?
N1 C4 C6 C5 -177.0(2) . . . . ?
C4 C6 C7 C8 -0.4(4) . . . . ?
C5 C6 C7 C8 179.2(3) . . . . ?
C6 C7 C8 C9 -2.0(5) . . . . ?
C7 C8 C9 N1 2.1(4) . . . . ?
C4 N1 C9 C8 0.2(4) . . . . ?
C1 N1 C9 C8 178.2(3) . . . . ?
C1 C2 C10 C15 -57.3(4) . . . . ?
N2 C2 C10 C15 119.5(3) . . . . ?
C1 C2 C10 C11 121.1(3) . . . . ?
N2 C2 C10 C11 -62.1(4) . . . . ?
C15 C10 C11 C12 -0.6(5) . . . . ?
C2 C10 C11 C12 -179.0(3) . . . . ?
C10 C11 C12 C13 -1.2(5) . . . . ?
C11 C12 C13 C14 1.7(5) . . . . ?
C12 C13 C14 C15 -0.4(5) . . . . ?
C11 C10 C15 C14 1.8(4) . . . . ?
C2 C10 C15 C14 -179.7(3) . . . . ?
C13 C14 C15 C10 -1.3(5) . . . . ?
C20 N3 C16 C17 0.3(5) . . . . ?
Pd1 N3 C16 C17 176.4(2) . . . . ?
N3 C16 C17 C18 -0.6(5) . . . . ?
C16 C17 C18 C19 -0.3(5) . . . . ?
C17 C18 C19 C20 1.3(5) . . . . ?
C16 N3 C20 C19 0.8(4) . . . . ?
Pd1 N3 C20 C19 -175.4(2) . . . . ?
C18 C19 C20 N3 -1.6(5) . . . . ?
